data_7235728
loop_
_publ_author_name
'Li, Xiao-Jun'
'Li, Meng'
'Yao, Wei'
'Lu, Hai-Yan'
'Zhao, YongSheng'
'Chen, Chuan-Feng'

_publ_section_title
;
 Dialkoxybenzo[j]fluoranthenes: synthesis, structures, photophysical
 properties, and optical waveguide application
;
_journal_issue 24
_journal_name_full 'RSC Advances'
_journal_page_first 18609
_journal_paper_doi 10.1039/C4RA17112H
_journal_volume 5
_journal_year 2015
_chemical_formula_moiety 'C22 H22 O2'
_chemical_formula_sum 'C22 H22 O2'
_chemical_formula_weight 318.39
_space_group_crystal_system orthorhombic
_space_group_IT_number 61
_space_group_name_Hall '-P 2ac 2ab'
_space_group_name_H-M_alt 'P b c a'
_atom_sites_solution_hydrogens geom
_audit_creation_date 2014-09-03
_audit_creation_method
;
Olex2 1.2
(compiled 2013.12.10 svn.r2850 for OlexSys, GUI svn.r4736)
;
_audit_update_record
;
2014-12-02 deposited with the CCDC.
2015-02-04 downloaded from the CCDC.
;
_cell_angle_alpha 90
_cell_angle_beta 90
_cell_angle_gamma 90
_cell_formula_units_Z 8
_cell_length_a 11.935(3)
_cell_length_b 12.812(3)
_cell_length_c 20.795(5)
_cell_measurement_reflns_used 8007
_cell_measurement_temperature 173.1500
_cell_measurement_theta_max 27.4813
_cell_measurement_theta_min 1.8670
_cell_volume 3179.8(13)
_computing_cell_refinement 'CrystalClear (Rigaku Inc., 2007)'
_computing_data_collection 'CrystalClear (Rigaku Inc., 2007)'
_computing_data_reduction 'CrystalClear (Rigaku Inc., 2007)'
_computing_molecular_graphics 'Olex2 (Dolomanov et al., 2009)'
_computing_publication_material 'Olex2 (Dolomanov et al., 2009)'
_computing_structure_refinement 'SHELXL (Sheldrick, 2013)'
_computing_structure_solution
;
'SHELXS (Sheldrick, 2013)'
;
_diffrn_ambient_temperature 173.1500
_diffrn_detector_area_resol_mean 28.5714
_diffrn_measured_fraction_theta_full 0.994
_diffrn_measured_fraction_theta_max 0.993
_diffrn_measurement_device
;
Saturn724+ (2x2 bin mode)
;
_diffrn_measurement_device_details
;
AFC10: Fixed Chi 2 circle
;
_diffrn_measurement_device_type 'Saturn724+ CCD'
_diffrn_measurement_method '\w scans at fixed \c = 45\%'
_diffrn_orient_matrix_type d*Trek
_diffrn_orient_matrix_UB_11 -0.0109
_diffrn_orient_matrix_UB_12 -0.0765
_diffrn_orient_matrix_UB_13 -0.0324
_diffrn_orient_matrix_UB_21 -0.0697
_diffrn_orient_matrix_UB_22 0.0217
_diffrn_orient_matrix_UB_23 -0.0277
_diffrn_orient_matrix_UB_31 0.0208
_diffrn_orient_matrix_UB_32 0.0144
_diffrn_orient_matrix_UB_33 -0.0409
_diffrn_radiation_detector CCD
_diffrn_radiation_monochromator 'Graphite Monochromator'
_diffrn_radiation_type MoK\a
_diffrn_radiation_wavelength 0.71073
_diffrn_reflns_av_R_equivalents 0.0442
_diffrn_reflns_av_unetI/netI 0.0418
_diffrn_reflns_Laue_measured_fraction_full 0.994
_diffrn_reflns_Laue_measured_fraction_max 0.993
_diffrn_reflns_limit_h_max 15
_diffrn_reflns_limit_h_min -12
_diffrn_reflns_limit_k_max 16
_diffrn_reflns_limit_k_min -16
_diffrn_reflns_limit_l_max 26
_diffrn_reflns_limit_l_min -15
_diffrn_reflns_number 11691
_diffrn_reflns_point_group_measured_fraction_full 0.994
_diffrn_reflns_point_group_measured_fraction_max 0.993
_diffrn_reflns_theta_full 26.000
_diffrn_reflns_theta_max 27.476
_diffrn_reflns_theta_min 3.180
_diffrn_source 'Sealed Tube'
_diffrn_source_current 30.0000
_diffrn_source_power 1.5000
_diffrn_source_voltage 50.0000
_exptl_absorpt_coefficient_mu 0.083
_exptl_absorpt_correction_T_max 1.0000
_exptl_absorpt_correction_T_min 0.8517
_exptl_absorpt_correction_type multi-scan
_exptl_absorpt_process_details 'CrystalClear (Rigaku Inc., 2007)'
_exptl_crystal_colour Colorless
_exptl_crystal_density_diffrn 1.330
_exptl_crystal_description block
_exptl_crystal_F_000 1360
_exptl_crystal_size_max 0.38
_exptl_crystal_size_mid 0.17
_exptl_crystal_size_min 0.13
_refine_diff_density_max 0.262
_refine_diff_density_min -0.202
_refine_diff_density_rms 0.048
_refine_ls_extinction_method none
_refine_ls_goodness_of_fit_ref 1.255
_refine_ls_hydrogen_treatment constr
_refine_ls_matrix_type full
_refine_ls_number_parameters 219
_refine_ls_number_reflns 3627
_refine_ls_number_restraints 0
_refine_ls_restrained_S_all 1.255
_refine_ls_R_factor_all 0.0849
_refine_ls_R_factor_gt 0.0744
_refine_ls_shift/su_max 0.000
_refine_ls_shift/su_mean 0.000
_refine_ls_structure_factor_coef Fsqd
_refine_ls_weighting_details 'w=1/[\s^2^(Fo^2^)+(0.0215P)^2^+2.7588P] where P=(Fo^2^+2Fc^2^)/3'
_refine_ls_weighting_scheme calc
_refine_ls_wR_factor_gt 0.1259
_refine_ls_wR_factor_ref 0.1343
_reflns_Friedel_coverage 0.000
_reflns_number_gt 3306
_reflns_number_total 3627
_reflns_threshold_expression 'I > 2\s(I)'
_cod_data_source_file c4ra17112h2.cif
_cod_data_source_block sa3597
_cod_original_cell_volume 3179.6(12)
_cod_database_code 7235728
_shelxl_version_number 2013-4
_shelx_space_group_comment
;
The symmetry employed for this shelxl refinement is uniquely defined
by the following loop, which should always be used as a source of
symmetry information in preference to the above space-group names.
They are only intended as comments.
;
_diffrn_number_total 4076
_olex2_refinement_description
;
1. Fixed Uiso
 At 1.2 times of:
  All C(H) groups, All C(H,H) groups
 At 1.5 times of:
  All C(H,H,H) groups
2.a Ternary CH refined with riding coordinates:
 C11(H11)
2.b Secondary CH2 refined with riding coordinates:
 C5(H5A,H5B), C6(H6A,H6B), C7(H7A,H7B), C12(H12A,H12B), C13(H13A,H13B)
2.c Aromatic/amide H refined with riding coordinates:
 C2(H2), C3(H3), C15(H15), C16(H16), C18(H18)
2.d Idealised Me refined as rotating group:
 C21(H21A,H21B,H21C), C22(H22A,H22B,H22C)
;

loop_
_space_group_symop_operation_xyz
'x, y, z'
'-x+1/2, -y, z+1/2'
'-x, y+1/2, -z+1/2'
'x+1/2, -y+1/2, -z'
'-x, -y, -z'
'x-1/2, y, -z-1/2'
'x, -y-1/2, z-1/2'
'-x-1/2, y-1/2, z'

loop_
_atom_site_label
_atom_site_type_symbol
_atom_site_fract_x
_atom_site_fract_y
_atom_site_fract_z
_atom_site_U_iso_or_equiv
_atom_site_adp_type
_atom_site_occupancy
_atom_site_site_symmetry_order
_atom_site_calc_flag
_atom_site_refinement_flags_posn
O1 O 0.22256(13) 0.40667(13) 0.32032(7) 0.0333(4) Uani 1 1 d .
O2 O 0.82513(14) 0.00546(15) 0.44059(8) 0.0408(4) Uani 1 1 d .
C1 C 0.28620(18) 0.35799(17) 0.27403(10) 0.0261(5) Uani 1 1 d .
C2 C 0.2668(2) 0.36309(17) 0.20767(10) 0.0299(5) Uani 1 1 d .
H2 H 0.2068 0.4020 0.1921 0.036 Uiso 1 1 calc R
C3 C 0.3366(2) 0.31034(18) 0.16480(10) 0.0309(5) Uani 1 1 d .
H3 H 0.3222 0.3153 0.1210 0.037 Uiso 1 1 calc R
C4 C 0.42649(19) 0.25090(17) 0.18540(10) 0.0262(5) Uani 1 1 d .
C5 C 0.5087(2) 0.19147(19) 0.14394(11) 0.0344(6) Uani 1 1 d .
H5A H 0.5699 0.2372 0.1319 0.041 Uiso 1 1 calc R
H5B H 0.4715 0.1688 0.1049 0.041 Uiso 1 1 calc R
C6 C 0.5554(2) 0.09600(18) 0.17958(10) 0.0320(5) Uani 1 1 d .
H6A H 0.6116 0.0629 0.1528 0.038 Uiso 1 1 calc R
H6B H 0.4953 0.0462 0.1861 0.038 Uiso 1 1 calc R
C7 C 0.60813(19) 0.12239(17) 0.24530(10) 0.0286(5) Uani 1 1 d .
H7A H 0.6242 0.0582 0.2683 0.034 Uiso 1 1 calc R
H7B H 0.6783 0.1590 0.2386 0.034 Uiso 1 1 calc R
C8 C 0.53113(18) 0.18913(16) 0.28510(10) 0.0245(4) Uani 1 1 d .
C9 C 0.44374(18) 0.24740(16) 0.25176(10) 0.0245(4) Uani 1 1 d .
C10 C 0.37550(19) 0.29903(16) 0.29588(10) 0.0245(5) Uani 1 1 d .
C11 C 0.42125(18) 0.27881(16) 0.36233(10) 0.0249(5) Uani 1 1 d .
H11 H 0.4500 0.3445 0.3800 0.030 Uiso 1 1 calc R
C12 C 0.34333(19) 0.22893(18) 0.41152(10) 0.0278(5) Uani 1 1 d .
H12A H 0.3169 0.1620 0.3958 0.033 Uiso 1 1 calc R
H12B H 0.2789 0.2735 0.4188 0.033 Uiso 1 1 calc R
C13 C 0.40848(19) 0.21405(18) 0.47416(10) 0.0281(5) Uani 1 1 d .
H13A H 0.4211 0.2818 0.4937 0.034 Uiso 1 1 calc R
H13B H 0.3633 0.1733 0.5037 0.034 Uiso 1 1 calc R
C14 C 0.52028(18) 0.16015(16) 0.46500(9) 0.0236(4) Uani 1 1 d .
C15 C 0.57061(19) 0.11029(17) 0.51674(10) 0.0280(5) Uani 1 1 d .
H15 H 0.5350 0.1120 0.5565 0.034 Uiso 1 1 calc R
C16 C 0.67199(19) 0.05808(18) 0.51137(10) 0.0289(5) Uani 1 1 d .
H16 H 0.7040 0.0256 0.5469 0.035 Uiso 1 1 calc R
C17 C 0.72449(18) 0.05542(18) 0.45197(11) 0.0285(5) Uani 1 1 d .
C18 C 0.67737(19) 0.10544(18) 0.39948(10) 0.0287(5) Uani 1 1 d .
H18 H 0.7145 0.1045 0.3602 0.034 Uiso 1 1 calc R
C19 C 0.57480(18) 0.15725(16) 0.40472(10) 0.0236(4) Uani 1 1 d .
C20 C 0.51955(18) 0.20612(16) 0.34941(10) 0.0235(4) Uani 1 1 d .
C21 C 0.1294(2) 0.46732(18) 0.29919(12) 0.0348(5) Uani 1 1 d .
H21A H 0.0795 0.4241 0.2746 0.052 Uiso 1 1 calc GR
H21B H 0.1555 0.5239 0.2729 0.052 Uiso 1 1 calc GR
H21C H 0.0904 0.4948 0.3358 0.052 Uiso 1 1 calc GR
C22 C 0.8682(2) -0.0588(2) 0.49012(14) 0.0487(7) Uani 1 1 d .
H22A H 0.9350 -0.0930 0.4753 0.073 Uiso 1 1 calc GR
H22B H 0.8133 -0.1103 0.5016 0.073 Uiso 1 1 calc GR
H22C H 0.8855 -0.0168 0.5270 0.073 Uiso 1 1 calc GR

loop_
_atom_site_aniso_label
_atom_site_aniso_U_11
_atom_site_aniso_U_22
_atom_site_aniso_U_33
_atom_site_aniso_U_23
_atom_site_aniso_U_13
_atom_site_aniso_U_12
O1 0.0349(9) 0.0348(9) 0.0302(8) 0.0014(7) -0.0030(7) 0.0121(8)
O2 0.0298(9) 0.0535(11) 0.0393(9) 0.0118(9) 0.0007(8) 0.0144(8)
C1 0.0289(11) 0.0236(10) 0.0257(10) 0.0020(9) -0.0006(9) -0.0022(9)
C2 0.0337(12) 0.0267(11) 0.0292(11) 0.0038(9) -0.0084(10) 0.0004(10)
C3 0.0399(13) 0.0341(12) 0.0187(10) 0.0040(9) -0.0052(10) -0.0051(11)
C4 0.0342(12) 0.0249(10) 0.0196(10) 0.0025(8) -0.0018(9) -0.0060(10)
C5 0.0453(14) 0.0369(13) 0.0209(10) 0.0024(10) 0.0038(10) 0.0004(11)
C6 0.0425(13) 0.0300(12) 0.0237(11) -0.0018(9) 0.0039(10) 0.0030(11)
C7 0.0325(12) 0.0275(11) 0.0259(10) 0.0024(9) 0.0032(9) 0.0003(10)
C8 0.0267(11) 0.0222(10) 0.0246(10) 0.0020(8) 0.0018(9) -0.0035(9)
C9 0.0284(11) 0.0223(10) 0.0227(10) 0.0022(8) 0.0002(9) -0.0047(9)
C10 0.0300(11) 0.0217(10) 0.0217(10) 0.0031(8) -0.0025(9) -0.0020(9)
C11 0.0285(11) 0.0239(10) 0.0223(10) -0.0005(8) -0.0027(9) 0.0008(9)
C12 0.0293(12) 0.0296(12) 0.0246(11) -0.0011(9) 0.0016(9) 0.0029(10)
C13 0.0327(12) 0.0319(12) 0.0197(10) -0.0014(9) 0.0027(9) 0.0003(10)
C14 0.0288(11) 0.0218(10) 0.0201(10) -0.0022(8) -0.0012(9) -0.0015(9)
C15 0.0367(12) 0.0279(11) 0.0194(10) -0.0023(8) -0.0006(9) -0.0020(10)
C16 0.0327(12) 0.0296(11) 0.0245(11) 0.0024(9) -0.0078(9) -0.0015(10)
C17 0.0243(11) 0.0290(11) 0.0321(12) 0.0015(9) -0.0016(9) 0.0005(9)
C18 0.0301(12) 0.0335(12) 0.0225(10) 0.0027(9) 0.0026(9) 0.0005(10)
C19 0.0259(11) 0.0231(10) 0.0218(10) 0.0019(8) -0.0008(9) -0.0032(9)
C20 0.0241(10) 0.0241(10) 0.0223(10) 0.0008(8) 0.0012(9) -0.0019(9)
C21 0.0315(12) 0.0305(12) 0.0424(13) 0.0060(10) -0.0035(11) 0.0051(10)
C22 0.0310(13) 0.0575(18) 0.0577(17) 0.0225(15) -0.0007(13) 0.0077(13)

loop_
_atom_type_symbol
_atom_type_description
_atom_type_scat_dispersion_real
_atom_type_scat_dispersion_imag
_atom_type_scat_source
C C 0.0033 0.0016 'International Tables Vol C Tables 4.2.6.8 and 6.1.1.4'
H H 0.0000 0.0000 'International Tables Vol C Tables 4.2.6.8 and 6.1.1.4'
O O 0.0106 0.0060 'International Tables Vol C Tables 4.2.6.8 and 6.1.1.4'

loop_
_geom_angle_atom_site_label_1
_geom_angle_atom_site_label_2
_geom_angle_atom_site_label_3
_geom_angle
C1 O1 C21 117.52(17)
C17 O2 C22 117.44(19)
O1 C1 C2 125.2(2)
O1 C1 C10 116.31(18)
C10 C1 C2 118.5(2)
C3 C2 C1 120.5(2)
C4 C3 C2 122.1(2)
C3 C4 C5 127.1(2)
C3 C4 C9 116.0(2)
C9 C4 C5 116.9(2)
C4 C5 C6 111.20(18)
C5 C6 C7 113.68(19)
C8 C7 C6 111.30(19)
C9 C8 C7 117.81(19)
C20 C8 C7 133.9(2)
C20 C8 C9 108.21(19)
C4 C9 C8 126.3(2)
C10 C9 C4 123.3(2)
C10 C9 C8 110.36(18)
C1 C10 C9 119.55(19)
C1 C10 C11 132.4(2)
C9 C10 C11 108.06(18)
C10 C11 C12 117.80(18)
C10 C11 C20 102.86(17)
C20 C11 C12 109.42(17)
C11 C12 C13 108.31(18)
C14 C13 C12 113.43(17)
C15 C14 C13 119.58(19)
C15 C14 C19 118.4(2)
C19 C14 C13 121.96(18)
C16 C15 C14 122.5(2)
C17 C16 C15 118.6(2)
O2 C17 C16 123.9(2)
O2 C17 C18 115.6(2)
C18 C17 C16 120.5(2)
C17 C18 C19 120.9(2)
C14 C19 C20 118.53(19)
C18 C19 C14 119.03(19)
C18 C19 C20 122.40(19)
C8 C20 C11 110.45(18)
C8 C20 C19 131.0(2)
C19 C20 C11 118.01(18)

loop_
_geom_bond_atom_site_label_1
_geom_bond_atom_site_label_2
_geom_bond_distance
O1 C1 1.376(3)
O1 C21 1.426(3)
O2 C17 1.381(3)
O2 C22 1.416(3)
C1 C2 1.401(3)
C1 C10 1.383(3)
C2 C3 1.395(3)
C3 C4 1.384(3)
C4 C5 1.512(3)
C4 C9 1.396(3)
C5 C6 1.535(3)
C6 C7 1.542(3)
C7 C8 1.504(3)
C8 C9 1.458(3)
C8 C20 1.362(3)
C9 C10 1.394(3)
C10 C11 1.508(3)
C11 C12 1.523(3)
C11 C20 1.522(3)
C12 C13 1.529(3)
C13 C14 1.514(3)
C14 C15 1.388(3)
C14 C19 1.413(3)
C15 C16 1.387(3)
C16 C17 1.386(3)
C17 C18 1.385(3)
C18 C19 1.397(3)
C19 C20 1.466(3)

loop_
_geom_torsion_atom_site_label_1
_geom_torsion_atom_site_label_2
_geom_torsion_atom_site_label_3
_geom_torsion_atom_site_label_4
_geom_torsion
O1 C1 C2 C3 -179.9(2)
O1 C1 C10 C9 179.99(19)
O1 C1 C10 C11 -2.1(4)
O2 C17 C18 C19 179.0(2)
C1 C2 C3 C4 0.4(3)
C1 C10 C11 C12 59.2(3)
C1 C10 C11 C20 179.6(2)
C2 C1 C10 C9 0.5(3)
C2 C1 C10 C11 178.4(2)
C2 C3 C4 C5 -179.2(2)
C2 C3 C4 C9 -0.4(3)
C3 C4 C5 C6 -151.2(2)
C3 C4 C9 C8 178.9(2)
C3 C4 C9 C10 0.5(3)
C4 C5 C6 C7 -54.4(3)
C4 C9 C10 C1 -0.6(3)
C4 C9 C10 C11 -178.94(19)
C5 C4 C9 C8 -2.2(3)
C5 C4 C9 C10 179.4(2)
C5 C6 C7 C8 49.4(3)
C6 C7 C8 C9 -20.8(3)
C6 C7 C8 C20 155.7(2)
C7 C8 C9 C4 -2.7(3)
C7 C8 C9 C10 175.87(18)
C7 C8 C20 C11 -176.9(2)
C7 C8 C20 C19 -5.5(4)
C8 C9 C10 C1 -179.19(19)
C8 C9 C10 C11 2.5(2)
C9 C4 C5 C6 30.0(3)
C9 C8 C20 C11 -0.1(2)
C9 C8 C20 C19 171.2(2)
C9 C10 C11 C12 -122.8(2)
C9 C10 C11 C20 -2.4(2)
C10 C1 C2 C3 -0.4(3)
C10 C11 C12 C13 178.77(18)
C10 C11 C20 C8 1.5(2)
C10 C11 C20 C19 -171.11(18)
C11 C12 C13 C14 -50.3(2)
C12 C11 C20 C8 127.53(19)
C12 C11 C20 C19 -45.1(2)
C12 C13 C14 C15 -158.3(2)
C12 C13 C14 C19 20.5(3)
C13 C14 C15 C16 178.9(2)
C13 C14 C19 C18 -179.5(2)
C13 C14 C19 C20 -1.4(3)
C14 C15 C16 C17 -0.3(3)
C14 C19 C20 C8 -156.7(2)
C14 C19 C20 C11 14.2(3)
C15 C14 C19 C18 -0.6(3)
C15 C14 C19 C20 177.50(19)
C15 C16 C17 O2 -179.6(2)
C15 C16 C17 C18 1.1(3)
C16 C17 C18 C19 -1.7(4)
C17 C18 C19 C14 1.4(3)
C17 C18 C19 C20 -176.6(2)
C18 C19 C20 C8 21.3(4)
C18 C19 C20 C11 -167.8(2)
C19 C14 C15 C16 0.0(3)
C20 C8 C9 C4 180.0(2)
C20 C8 C9 C10 -1.5(2)
C20 C11 C12 C13 61.9(2)
C21 O1 C1 C2 -0.1(3)
C21 O1 C1 C10 -179.52(19)
C22 O2 C17 C16 9.4(3)
C22 O2 C17 C18 -171.2(2)
